data_4324242
loop_
_publ_author_name
'Maarit Risto'
'Jari Konu'
'Tristram Chivers'

_publ_contact_author 'Professor Tristram Chivers'
_publ_contact_author_email chivers@ucalgary.ca
_publ_section_title
;
 Identification of a Novel \h2-Se2 Bonding Mode in Cu(I) Complexes of the
 Dimeric Selenocarbonyl Dianions, [(EPh2P)2CSeSeC(PPh2E)2]2- (E = S, Se)
;
_journal_name_full 'Inorganic Chemistry'
_journal_page_first 406
_journal_page_last 408
_journal_paper_doi 10.1021/ic101866v
_journal_volume 50
_journal_year 2011
_chemical_formula_moiety 'C50 H40 Cu2 P4 S4 Se2, 2(C H2 Cl2)'
_chemical_formula_sum 'C52 H44 Cl4 Cu2 P4 S4 Se2'
_chemical_formula_weight 1347.79
_chemical_name_systematic
;
 ?
;
_space_group_IT_number 2
_symmetry_cell_setting triclinic
_symmetry_space_group_name_Hall '-P 1'
_symmetry_space_group_name_H-M 'P -1'
_atom_sites_solution_hydrogens geom
_atom_sites_solution_primary direct
_atom_sites_solution_secondary difmap
_audit_creation_method SHELXL-97
_cell_angle_alpha 89.65(3)
_cell_angle_beta 78.14(3)
_cell_angle_gamma 73.13(3)
_cell_formula_units_Z 2
_cell_length_a 10.557(2)
_cell_length_b 10.974(2)
_cell_length_c 24.894(5)
_cell_measurement_reflns_used 17366
_cell_measurement_temperature 173(2)
_cell_measurement_theta_max 25.03
_cell_measurement_theta_min 2.05
_cell_volume 2696.6(11)
_computing_cell_refinement 'HKL Scalepack (Otwinowski & Minor 1997)'
_computing_data_collection 'Collect (Nonius BV, 1997-2000)'
_computing_data_reduction DENZO-SMN
_computing_molecular_graphics 'DIAMOND (Brandenburg & Berndt, 1999)'
_computing_publication_material 'WinGX v1.70-01 (L. J. Farrugia)'
_computing_structure_refinement 'SHELXL-97 (Sheldrick, 1997)'
_computing_structure_solution 'SHELXS-97 (Sheldrick, 1997)'
_diffrn_ambient_temperature 173(2)
_diffrn_measured_fraction_theta_full 0.987
_diffrn_measured_fraction_theta_max 0.987
_diffrn_measurement_device_type 'KappaCCD (Nonius, FR540C)'
_diffrn_measurement_method 'phi\omega scans'
_diffrn_radiation_monochromator 'horizonally mounted graphite crystal'
_diffrn_radiation_source 'Enraf Nonius FR590D, fine-focus sealed tube'
_diffrn_radiation_type MoK\a
_diffrn_radiation_wavelength 0.71073
_diffrn_reflns_av_R_equivalents 0.0691
_diffrn_reflns_av_sigmaI/netI 0.0790
_diffrn_reflns_limit_h_max 12
_diffrn_reflns_limit_h_min -12
_diffrn_reflns_limit_k_max 13
_diffrn_reflns_limit_k_min -13
_diffrn_reflns_limit_l_max 29
_diffrn_reflns_limit_l_min -29
_diffrn_reflns_number 17366
_diffrn_reflns_theta_full 25.03
_diffrn_reflns_theta_max 25.03
_diffrn_reflns_theta_min 2.05
_diffrn_standards_number 0
_exptl_absorpt_coefficient_mu 2.647
_exptl_absorpt_correction_T_max 0.9015
_exptl_absorpt_correction_T_min 0.8162
_exptl_absorpt_correction_type integration
_exptl_absorpt_process_details 'SADABS (SHELXTL-NT v5.1, Bruker)'
_exptl_crystal_colour brown
_exptl_crystal_density_diffrn 1.660
_exptl_crystal_description block
_exptl_crystal_F_000 1348
_exptl_crystal_size_max 0.08
_exptl_crystal_size_mid 0.06
_exptl_crystal_size_min 0.04
_refine_diff_density_max 1.135
_refine_diff_density_min -1.125
_refine_diff_density_rms 0.164
_refine_ls_extinction_coef 0.0012(2)
_refine_ls_extinction_expression Fc^*^=kFc[1+0.001xFc^2^\l^3^/sin(2\q)]^-1/4^
_refine_ls_extinction_method SHELXL
_refine_ls_goodness_of_fit_ref 1.064
_refine_ls_hydrogen_treatment constr
_refine_ls_matrix_type full
_refine_ls_number_parameters 614
_refine_ls_number_reflns 9419
_refine_ls_number_restraints 2
_refine_ls_restrained_S_all 1.064
_refine_ls_R_factor_all 0.1028
_refine_ls_R_factor_gt 0.0726
_refine_ls_shift/su_max 0.001
_refine_ls_shift/su_mean 0.000
_refine_ls_structure_factor_coef Fsqd
_refine_ls_weighting_details 'calc w=1/[\s^2^(Fo^2^)+(0.0482P)^2^+30.5948P] where P=(Fo^2^+2Fc^2^)/3'
_refine_ls_weighting_scheme calc
_refine_ls_wR_factor_gt 0.1596
_refine_ls_wR_factor_ref 0.1788
_reflns_number_gt 6995
_reflns_number_total 9419
_reflns_threshold_expression >2sigma(I)
_cod_data_source_file ic101866v_si_002_2.cif
_cod_data_source_block compound_{Cu2[(SPh2P)2CSeSeC(PPh2S)2]}_7
_cod_database_code 4324242

loop_
_symmetry_equiv_pos_as_xyz
'x, y, z'
'-x, -y, -z'

loop_
_atom_site_label
_atom_site_type_symbol
_atom_site_fract_x
_atom_site_fract_y
_atom_site_fract_z
_atom_site_U_iso_or_equiv
_atom_site_adp_type
_atom_site_occupancy
_atom_site_symmetry_multiplicity
_atom_site_calc_flag
_atom_site_refinement_flags
Se1 Se 0.90486(8) 0.59894(8) 0.02547(3) 0.0219(2) Uani 1 1 d .
Se2 Se 0.57457(9) 0.58040(8) 0.50053(3) 0.0257(2) Uani 1 1 d .
Cu1 Cu 0.92293(11) 0.36592(10) 0.05584(4) 0.0293(3) Uani 1 1 d .
Cu2 Cu 0.37093(11) 0.65587(11) 0.46211(4) 0.0307(3) Uani 1 1 d .
S1 S 0.9467(2) 0.3923(2) 0.14145(8) 0.0276(5) Uani 1 1 d .
S2 S 1.1217(2) 0.7852(2) -0.01073(8) 0.0258(5) Uani 1 1 d .
S3 S 0.2740(2) 0.8289(2) 0.51891(8) 0.0308(5) Uani 1 1 d .
S4 S 0.6229(2) 0.3994(2) 0.62420(8) 0.0283(5) Uani 1 1 d .
P1 P 0.9230(2) 0.5813(2) 0.14332(8) 0.0197(4) Uani 1 1 d .
P2 P 1.1039(2) 0.7225(2) 0.06571(8) 0.0197(4) Uani 1 1 d .
P3 P 0.3519(2) 0.7779(2) 0.58560(8) 0.0223(5) Uani 1 1 d .
P4 P 0.6147(2) 0.5850(2) 0.61399(8) 0.0222(5) Uani 1 1 d .
C1 C 0.9794(8) 0.6423(7) 0.0811(3) 0.0193(16) Uani 1 1 d .
C2 C 0.5108(8) 0.6626(8) 0.5707(3) 0.0219(17) Uani 1 1 d .
C100 C 0.7428(8) 0.6674(8) 0.1663(3) 0.0220(17) Uani 1 1 d .
C101 C 0.6905(8) 0.7855(9) 0.1468(3) 0.030(2) Uani 1 1 d .
H101 H 0.7470 0.8211 0.1208 0.036 Uiso 1 1 calc R
C102 C 0.5547(10) 0.8519(10) 0.1656(4) 0.041(2) Uani 1 1 d .
H102 H 0.5190 0.9339 0.1527 0.049 Uiso 1 1 calc R
C103 C 0.4715(9) 0.8003(11) 0.2025(4) 0.041(2) Uani 1 1 d .
H103 H 0.3782 0.8456 0.2144 0.049 Uiso 1 1 calc R
C104 C 0.5232(10) 0.6834(11) 0.2223(4) 0.044(3) Uani 1 1 d .
H104 H 0.4662 0.6482 0.2482 0.052 Uiso 1 1 calc R
C105 C 0.6619(9) 0.6155(10) 0.2038(3) 0.034(2) Uani 1 1 d .
H105 H 0.6985 0.5345 0.2173 0.040 Uiso 1 1 calc R
C106 C 1.0037(7) 0.6161(7) 0.1966(3) 0.0184(16) Uani 1 1 d .
C107 C 0.9366(10) 0.7131(9) 0.2360(3) 0.032(2) Uani 1 1 d .
H107 H 0.8465 0.7626 0.2357 0.039 Uiso 1 1 calc R
C108 C 1.0008(11) 0.7386(11) 0.2761(4) 0.046(3) Uani 1 1 d .
H108 H 0.9546 0.8066 0.3030 0.055 Uiso 1 1 calc R
C109 C 1.1294(10) 0.6674(10) 0.2774(4) 0.037(2) Uani 1 1 d .
H109 H 1.1730 0.6859 0.3047 0.044 Uiso 1 1 calc R
C110 C 1.1949(10) 0.5691(10) 0.2389(4) 0.037(2) Uani 1 1 d .
H110 H 1.2845 0.5193 0.2399 0.044 Uiso 1 1 calc R
C111 C 1.1337(9) 0.5408(8) 0.1987(3) 0.0250(18) Uani 1 1 d .
H111 H 1.1796 0.4708 0.1728 0.030 Uiso 1 1 calc R
C200 C 1.0517(8) 0.8616(8) 0.1133(3) 0.0230(18) Uani 1 1 d .
C201 C 1.1109(10) 0.8670(9) 0.1587(3) 0.031(2) Uani 1 1 d .
H201 H 1.1838 0.7978 0.1650 0.038 Uiso 1 1 calc R
C202 C 1.0607(11) 0.9751(9) 0.1940(3) 0.037(2) Uani 1 1 d .
H202 H 1.0999 0.9793 0.2248 0.044 Uiso 1 1 calc R
C203 C 0.9554(12) 1.0767(9) 0.1855(3) 0.043(3) Uani 1 1 d .
H203 H 0.9222 1.1502 0.2101 0.052 Uiso 1 1 calc R
C204 C 0.8989(10) 1.0701(9) 0.1408(4) 0.040(2) Uani 1 1 d .
H204 H 0.8257 1.1396 0.1350 0.048 Uiso 1 1 calc R
C205 C 0.9462(9) 0.9647(8) 0.1044(3) 0.0273(19) Uani 1 1 d .
H205 H 0.9071 0.9626 0.0735 0.033 Uiso 1 1 calc R
C206 C 1.2696(8) 0.6246(8) 0.0728(3) 0.0243(18) Uani 1 1 d .
C207 C 1.2987(9) 0.4928(9) 0.0698(3) 0.032(2) Uani 1 1 d .
H207 H 1.2295 0.4546 0.0680 0.038 Uiso 1 1 calc R
C208 C 1.4297(10) 0.4171(10) 0.0694(4) 0.040(2) Uani 1 1 d .
H208 H 1.4507 0.3268 0.0662 0.048 Uiso 1 1 calc R
C209 C 1.5278(10) 0.4716(12) 0.0735(4) 0.047(3) Uani 1 1 d .
H209 H 1.6164 0.4189 0.0742 0.056 Uiso 1 1 calc R
C210 C 1.5006(9) 0.6021(11) 0.0767(4) 0.041(3) Uani 1 1 d .
H210 H 1.5701 0.6389 0.0798 0.049 Uiso 1 1 calc R
C211 C 1.3717(10) 0.6803(11) 0.0753(4) 0.040(2) Uani 1 1 d .
H211 H 1.3532 0.7704 0.0761 0.048 Uiso 1 1 calc R
C300 C 0.3642(8) 0.9210(9) 0.6179(3) 0.0272(19) Uani 1 1 d .
C301 C 0.4071(11) 1.0087(10) 0.5841(4) 0.048(3) Uani 1 1 d .
H301 H 0.4243 0.9943 0.5453 0.058 Uiso 1 1 calc R
C302 C 0.4254(12) 1.1158(11) 0.6055(5) 0.064(4) Uani 1 1 d .
H302 H 0.4517 1.1764 0.5818 0.076 Uiso 1 1 calc R
C303 C 0.4054(11) 1.1351(11) 0.6617(5) 0.051(3) Uani 1 1 d .
H303 H 0.4191 1.2083 0.6770 0.061 Uiso 1 1 calc R
C304 C 0.3662(11) 1.0488(10) 0.6950(4) 0.048(3) Uani 1 1 d .
H304 H 0.3548 1.0613 0.7337 0.058 Uiso 1 1 calc R
C305 C 0.3419(9) 0.9420(9) 0.6742(4) 0.034(2) Uani 1 1 d .
H305 H 0.3106 0.8846 0.6983 0.041 Uiso 1 1 calc R
C306 C 0.2315(9) 0.7230(9) 0.6343(3) 0.0271(19) Uani 1 1 d .
C307 C 0.1076(8) 0.8059(9) 0.6604(3) 0.031(2) Uani 1 1 d .
H307 H 0.0884 0.8947 0.6552 0.037 Uiso 1 1 calc R
C308 C 0.0122(9) 0.7598(10) 0.6937(3) 0.036(2) Uani 1 1 d .
H308 H -0.0728 0.8168 0.7111 0.044 Uiso 1 1 calc R
C309 C 0.0403(11) 0.6309(11) 0.7018(4) 0.046(3) Uani 1 1 d .
H309 H -0.0246 0.5999 0.7256 0.055 Uiso 1 1 calc R
C310 C 0.1614(11) 0.5471(10) 0.6756(4) 0.040(2) Uani 1 1 d .
H310 H 0.1789 0.4585 0.6811 0.048 Uiso 1 1 calc R
C311 C 0.2578(9) 0.5903(9) 0.6416(3) 0.031(2) Uani 1 1 d .
H311 H 0.3409 0.5319 0.6232 0.037 Uiso 1 1 calc R
C400 C 0.5682(8) 0.6630(8) 0.6829(3) 0.0265(19) Uani 1 1 d .
C401 C 0.6344(10) 0.7468(9) 0.6963(3) 0.033(2) Uani 1 1 d .
H401 H 0.7008 0.7682 0.6692 0.040 Uiso 1 1 calc R
C402 C 0.6029(11) 0.7995(10) 0.7500(4) 0.045(3) Uani 1 1 d .
H402 H 0.6490 0.8559 0.7597 0.054 Uiso 1 1 calc R
C403 C 0.5047(10) 0.7696(10) 0.7888(4) 0.039(2) Uani 1 1 d .
H403 H 0.4833 0.8055 0.8254 0.047 Uiso 1 1 calc R
C404 C 0.4380(9) 0.6890(9) 0.7753(3) 0.034(2) Uani 1 1 d .
H404 H 0.3689 0.6707 0.8021 0.041 Uiso 1 1 calc R
C405 C 0.4710(9) 0.6337(8) 0.7223(3) 0.0289(19) Uani 1 1 d .
H405 H 0.4263 0.5755 0.7133 0.035 Uiso 1 1 calc R
C406 C 0.7831(9) 0.5972(9) 0.5852(3) 0.031(2) Uani 1 1 d .
C407 C 0.8969(9) 0.4998(10) 0.5909(3) 0.038(2) Uani 1 1 d .
H407 H 0.8872 0.4259 0.6092 0.046 Uiso 1 1 calc R
C408 C 1.0215(11) 0.5110(13) 0.5701(4) 0.055(3) Uani 1 1 d .
H408 H 1.0995 0.4436 0.5731 0.066 Uiso 1 1 calc R
C409 C 1.0365(10) 0.6177(13) 0.5449(4) 0.052(3) Uani 1 1 d .
H409 H 1.1250 0.6250 0.5318 0.062 Uiso 1 1 calc R
C410 C 0.9260(12) 0.7156(12) 0.5379(4) 0.054(3) Uani 1 1 d .
H410 H 0.9376 0.7885 0.5190 0.065 Uiso 1 1 calc R
C411 C 0.7978(11) 0.7054(10) 0.5589(4) 0.040(2) Uani 1 1 d .
H411 H 0.7200 0.7724 0.5552 0.048 Uiso 1 1 calc R
Cl1 Cl -0.0219(5) 0.1187(4) 0.59036(14) 0.1032(16) Uani 1 1 d D
Cl2 Cl -0.2382(5) 0.0552(4) 0.6678(2) 0.1081(15) Uani 1 1 d D
Cl3 Cl 0.6926(4) -0.1180(5) -0.1034(2) 0.1181(17) Uani 1 1 d .
Cl4 Cl 0.6669(5) -0.0817(6) 0.0145(2) 0.131(2) Uani 1 1 d .
C10 C -0.1463(17) 0.0362(13) 0.6008(5) 0.179(14) Uani 1 1 d D
H10A H -0.2092 0.0678 0.5758 0.215 Uiso 1 1 calc R
H10B H -0.1012 -0.0558 0.5911 0.215 Uiso 1 1 calc R
C11 C 0.7628(14) -0.0886(16) -0.0500(8) 0.107(7) Uani 1 1 d .
H11A H 0.8498 -0.1561 -0.0521 0.128 Uiso 1 1 calc R
H11B H 0.7838 -0.0065 -0.0555 0.128 Uiso 1 1 calc R

loop_
_atom_site_aniso_label
_atom_site_aniso_U_11
_atom_site_aniso_U_22
_atom_site_aniso_U_33
_atom_site_aniso_U_23
_atom_site_aniso_U_13
_atom_site_aniso_U_12
Se1 0.0259(5) 0.0242(5) 0.0187(4) 0.0026(3) -0.0081(3) -0.0099(4)
Se2 0.0264(5) 0.0289(5) 0.0200(4) -0.0010(3) -0.0038(3) -0.0058(4)
Cu1 0.0395(7) 0.0315(6) 0.0209(5) -0.0011(4) -0.0074(4) -0.0157(5)
Cu2 0.0324(6) 0.0354(7) 0.0237(5) -0.0059(4) -0.0064(4) -0.0088(5)
S1 0.0427(13) 0.0223(12) 0.0195(9) 0.0052(8) -0.0092(9) -0.0103(10)
S2 0.0367(12) 0.0256(12) 0.0192(9) 0.0038(8) -0.0059(8) -0.0155(10)
S3 0.0388(13) 0.0279(12) 0.0213(10) 0.0004(8) -0.0103(9) -0.0003(10)
S4 0.0368(13) 0.0259(12) 0.0228(10) 0.0017(8) -0.0110(9) -0.0070(10)
P1 0.0242(11) 0.0216(11) 0.0160(9) 0.0023(8) -0.0070(8) -0.0091(9)
P2 0.0248(11) 0.0182(11) 0.0172(9) 0.0010(8) -0.0049(8) -0.0078(9)
P3 0.0242(11) 0.0224(12) 0.0190(10) -0.0003(8) -0.0036(8) -0.0055(9)
P4 0.0229(11) 0.0252(12) 0.0177(9) -0.0022(8) -0.0038(8) -0.0062(9)
C1 0.023(4) 0.022(4) 0.018(4) 0.002(3) -0.007(3) -0.011(4)
C2 0.032(5) 0.020(4) 0.015(4) -0.004(3) -0.006(3) -0.010(4)
C100 0.030(5) 0.025(5) 0.013(3) -0.003(3) -0.006(3) -0.010(4)
C101 0.020(5) 0.036(5) 0.029(4) 0.002(4) 0.000(3) -0.001(4)
C102 0.045(6) 0.035(6) 0.043(5) 0.005(4) -0.015(5) -0.007(5)
C103 0.019(5) 0.057(7) 0.043(5) -0.016(5) -0.005(4) -0.007(5)
C104 0.026(5) 0.064(8) 0.040(5) -0.007(5) 0.005(4) -0.019(5)
C105 0.028(5) 0.047(6) 0.031(5) 0.008(4) -0.010(4) -0.016(5)
C106 0.017(4) 0.022(4) 0.016(3) 0.001(3) 0.000(3) -0.008(3)
C107 0.037(5) 0.035(5) 0.030(4) 0.003(4) -0.017(4) -0.012(4)
C108 0.063(8) 0.066(8) 0.020(4) 0.000(4) -0.007(4) -0.037(6)
C109 0.045(6) 0.049(6) 0.034(5) 0.012(4) -0.031(4) -0.026(5)
C110 0.032(5) 0.049(6) 0.035(5) 0.013(4) -0.019(4) -0.015(5)
C111 0.033(5) 0.019(4) 0.022(4) 0.009(3) -0.006(3) -0.006(4)
C200 0.027(5) 0.028(5) 0.016(4) -0.001(3) -0.002(3) -0.012(4)
C201 0.042(6) 0.026(5) 0.032(4) -0.001(4) -0.014(4) -0.013(4)
C202 0.067(7) 0.026(5) 0.023(4) -0.002(4) -0.015(4) -0.019(5)
C203 0.075(8) 0.029(6) 0.022(4) -0.010(4) 0.001(4) -0.018(5)
C204 0.042(6) 0.027(5) 0.038(5) 0.002(4) 0.002(4) 0.000(4)
C205 0.033(5) 0.022(5) 0.024(4) -0.001(3) -0.004(3) -0.006(4)
C206 0.027(5) 0.030(5) 0.015(4) -0.001(3) -0.004(3) -0.007(4)
C207 0.026(5) 0.047(6) 0.019(4) 0.005(4) -0.005(3) -0.006(4)
C208 0.031(5) 0.045(6) 0.032(5) 0.003(4) -0.006(4) 0.009(5)
C209 0.030(6) 0.069(8) 0.032(5) -0.002(5) -0.008(4) 0.002(5)
C210 0.021(5) 0.074(8) 0.033(5) -0.004(5) -0.004(4) -0.022(5)
C211 0.034(6) 0.056(7) 0.038(5) -0.004(5) -0.009(4) -0.025(5)
C300 0.022(4) 0.033(5) 0.024(4) -0.002(4) -0.004(3) -0.006(4)
C301 0.051(7) 0.053(7) 0.036(5) -0.008(5) 0.010(5) -0.022(6)
C302 0.066(8) 0.043(7) 0.080(8) -0.012(6) 0.022(6) -0.038(7)
C303 0.043(6) 0.037(6) 0.073(8) -0.020(6) -0.008(5) -0.012(5)
C304 0.048(7) 0.047(7) 0.038(5) -0.029(5) -0.013(5) 0.009(5)
C305 0.034(5) 0.030(5) 0.035(5) -0.006(4) -0.011(4) 0.000(4)
C306 0.032(5) 0.038(5) 0.019(4) 0.007(3) -0.010(3) -0.019(4)
C307 0.017(4) 0.029(5) 0.039(5) -0.003(4) 0.004(4) 0.000(4)
C308 0.022(5) 0.056(7) 0.031(5) -0.004(4) -0.002(4) -0.013(5)
C309 0.057(7) 0.060(8) 0.032(5) 0.012(5) -0.009(5) -0.037(6)
C310 0.052(7) 0.033(6) 0.042(5) 0.013(4) -0.025(5) -0.016(5)
C311 0.032(5) 0.033(5) 0.033(4) 0.002(4) -0.009(4) -0.016(4)
C400 0.024(5) 0.035(5) 0.020(4) -0.008(3) -0.002(3) -0.008(4)
C401 0.043(6) 0.035(5) 0.024(4) -0.004(4) -0.004(4) -0.019(5)
C402 0.054(7) 0.045(6) 0.038(5) -0.019(5) -0.006(5) -0.022(5)
C403 0.048(6) 0.043(6) 0.027(5) -0.010(4) -0.010(4) -0.012(5)
C404 0.033(5) 0.041(6) 0.022(4) 0.004(4) 0.003(4) -0.008(4)
C405 0.033(5) 0.027(5) 0.025(4) -0.003(3) -0.008(4) -0.005(4)
C406 0.028(5) 0.039(6) 0.025(4) -0.016(4) -0.003(3) -0.012(4)
C407 0.023(5) 0.061(7) 0.029(5) -0.008(4) 0.000(4) -0.012(5)
C408 0.029(6) 0.079(9) 0.051(6) -0.024(6) -0.002(5) -0.012(6)
C409 0.026(6) 0.086(9) 0.046(6) -0.033(6) 0.011(4) -0.031(6)
C410 0.051(7) 0.067(8) 0.052(6) -0.018(6) 0.006(5) -0.040(7)
C411 0.046(6) 0.039(6) 0.034(5) -0.011(4) -0.001(4) -0.017(5)
Cl1 0.141(4) 0.068(2) 0.0542(19) 0.0082(17) 0.010(2) 0.020(2)
Cl2 0.097(3) 0.079(3) 0.162(5) 0.033(3) -0.056(3) -0.028(3)
Cl3 0.068(3) 0.150(5) 0.131(4) 0.053(3) -0.025(3) -0.021(3)
Cl4 0.070(3) 0.181(6) 0.118(4) 0.023(4) -0.026(3) 0.007(3)
C10 0.39(4) 0.029(8) 0.19(2) 0.020(10) -0.25(2) -0.030(14)
C11 0.055(9) 0.103(12) 0.187(18) 0.103(13) -0.057(11) -0.041(9)

loop_
_atom_type_symbol
_atom_type_description
_atom_type_scat_dispersion_real
_atom_type_scat_dispersion_imag
_atom_type_scat_source
C C 0.0033 0.0016 'International Tables Vol C Tables 4.2.6.8 and 6.1.1.4'
H H 0.0000 0.0000 'International Tables Vol C Tables 4.2.6.8 and 6.1.1.4'
P P 0.1023 0.0942 'International Tables Vol C Tables 4.2.6.8 and 6.1.1.4'
S S 0.1246 0.1234 'International Tables Vol C Tables 4.2.6.8 and 6.1.1.4'
Cl Cl 0.1484 0.1585 'International Tables Vol C Tables 4.2.6.8 and 6.1.1.4'
Cu Cu 0.3201 1.2651 'International Tables Vol C Tables 4.2.6.8 and 6.1.1.4'
Se Se -0.0929 2.2259 'International Tables Vol C Tables 4.2.6.8 and 6.1.1.4'

loop_
_geom_angle_atom_site_label_1
_geom_angle_atom_site_label_2
_geom_angle_atom_site_label_3
_geom_angle
_geom_angle_site_symmetry_1
_geom_angle_site_symmetry_3
C1 Se1 Cu1 98.1(2) . 2_765
C1 Se1 Se1 102.9(3) . 2_765
Cu1 Se1 Se1 61.35(5) 2_765 2_765
C1 Se1 Cu1 95.0(2) . .
Cu1 Se1 Cu1 119.30(5) 2_765 .
Se1 Se1 Cu1 57.95(4) 2_765 .
C2 Se2 Cu2 100.5(3) . .
C2 Se2 Se2 104.1(2) . 2_666
Cu2 Se2 Se2 62.92(5) . 2_666
C2 Se2 Cu2 94.4(2) . 2_666
Cu2 Se2 Cu2 117.22(5) . 2_666
Se2 Se2 Cu2 54.30(4) 2_666 2_666
S2 Cu1 S1 134.10(9) 2_765 .
S2 Cu1 Se1 93.63(7) 2_765 2_765
S1 Cu1 Se1 120.55(8) . 2_765
S2 Cu1 Se1 126.31(7) 2_765 .
S1 Cu1 Se1 98.25(7) . .
Se1 Cu1 Se1 60.70(5) 2_765 .
S4 Cu2 S3 136.73(10) 2_666 .
S4 Cu2 Se2 120.16(8) 2_666 .
S3 Cu2 Se2 95.90(7) . .
S4 Cu2 Se2 97.21(7) 2_666 2_666
S3 Cu2 Se2 121.69(7) . 2_666
Se2 Cu2 Se2 62.78(5) . 2_666
P1 S1 Cu1 98.81(10) . .
P2 S2 Cu1 101.33(11) . 2_765
P3 S3 Cu2 102.49(12) . .
P4 S4 Cu2 98.05(10) . 2_666
C1 P1 C106 111.7(3) . .
C1 P1 C100 106.8(4) . .
C106 P1 C100 105.5(3) . .
C1 P1 S1 116.0(3) . .
C106 P1 S1 107.2(3) . .
C100 P1 S1 109.1(3) . .
C1 P2 C206 112.8(4) . .
C1 P2 C200 107.7(4) . .
C206 P2 C200 108.6(4) . .
C1 P2 S2 112.4(3) . .
C206 P2 S2 107.9(3) . .
C200 P2 S2 107.3(3) . .
C2 P3 C306 111.1(4) . .
C2 P3 C300 110.1(4) . .
C306 P3 C300 106.1(4) . .
C2 P3 S3 113.4(3) . .
C306 P3 S3 108.1(3) . .
C300 P3 S3 107.7(3) . .
C2 P4 C406 106.6(4) . .
C2 P4 C400 113.1(4) . .
C406 P4 C400 105.1(4) . .
C2 P4 S4 115.1(3) . .
C406 P4 S4 109.9(3) . .
C400 P4 S4 106.5(3) . .
P1 C1 P2 128.1(4) . .
P1 C1 Se1 111.8(4) . .
P2 C1 Se1 119.8(4) . .
P4 C2 P3 130.6(4) . .
P4 C2 Se2 109.2(4) . .
P3 C2 Se2 119.1(4) . .
C105 C100 C101 120.5(8) . .
C105 C100 P1 119.6(7) . .
C101 C100 P1 119.8(6) . .
C100 C101 C102 119.6(8) . .
C100 C101 H101 120.2 . .
C102 C101 H101 120.2 . .
C103 C102 C101 120.6(9) . .
C103 C102 H102 119.7 . .
C101 C102 H102 119.7 . .
C104 C103 C102 120.0(9) . .
C104 C103 H103 120.0 . .
C102 C103 H103 120.0 . .
C103 C104 C105 119.7(9) . .
C103 C104 H104 120.1 . .
C105 C104 H104 120.1 . .
C100 C105 C104 119.5(9) . .
C100 C105 H105 120.2 . .
C104 C105 H105 120.2 . .
C107 C106 C111 119.5(7) . .
C107 C106 P1 120.8(6) . .
C111 C106 P1 119.6(6) . .
C106 C107 C108 119.8(9) . .
C106 C107 H107 120.1 . .
C108 C107 H107 120.1 . .
C109 C108 C107 120.7(10) . .
C109 C108 H108 119.6 . .
C107 C108 H108 119.6 . .
C108 C109 C110 119.4(8) . .
C108 C109 H109 120.3 . .
C110 C109 H109 120.3 . .
C109 C110 C111 121.3(9) . .
C109 C110 H110 119.4 . .
C111 C110 H110 119.4 . .
C110 C111 C106 119.2(8) . .
C110 C111 H111 120.4 . .
C106 C111 H111 120.4 . .
C205 C200 C201 119.6(8) . .
C205 C200 P2 117.5(6) . .
C201 C200 P2 122.8(7) . .
C202 C201 C200 118.7(9) . .
C202 C201 H201 120.6 . .
C200 C201 H201 120.6 . .
C203 C202 C201 121.6(8) . .
C203 C202 H202 119.2 . .
C201 C202 H202 119.2 . .
C204 C203 C202 119.0(8) . .
C204 C203 H203 120.5 . .
C202 C203 H203 120.5 . .
C203 C204 C205 121.4(9) . .
C203 C204 H204 119.3 . .
C205 C204 H204 119.3 . .
C204 C205 C200 119.7(8) . .
C204 C205 H205 120.2 . .
C200 C205 H205 120.2 . .
C207 C206 C211 120.0(9) . .
C207 C206 P2 119.3(6) . .
C211 C206 P2 120.3(7) . .
C206 C207 C208 119.6(9) . .
C206 C207 H207 120.2 . .
C208 C207 H207 120.2 . .
C209 C208 C207 120.2(10) . .
C209 C208 H208 119.9 . .
C207 C208 H208 119.9 . .
C208 C209 C210 121.0(10) . .
C208 C209 H209 119.5 . .
C210 C209 H209 119.5 . .
C209 C210 C211 120.1(9) . .
C209 C210 H210 120.0 . .
C211 C210 H210 120.0 . .
C210 C211 C206 119.1(10) . .
C210 C211 H211 120.5 . .
C206 C211 H211 120.5 . .
C305 C300 C301 118.7(9) . .
C305 C300 P3 123.1(7) . .
C301 C300 P3 118.0(7) . .
C302 C301 C300 121.4(9) . .
C302 C301 H301 119.3 . .
C300 C301 H301 119.3 . .
C301 C302 C303 119.7(10) . .
C301 C302 H302 120.2 . .
C303 C302 H302 120.2 . .
C304 C303 C302 119.4(10) . .
C304 C303 H303 120.3 . .
C302 C303 H303 120.3 . .
C303 C304 C305 121.8(9) . .
C303 C304 H304 119.1 . .
C305 C304 H304 119.1 . .
C300 C305 C304 119.0(9) . .
C300 C305 H305 120.5 . .
C304 C305 H305 120.5 . .
C307 C306 C311 119.2(8) . .
C307 C306 P3 121.4(7) . .
C311 C306 P3 119.1(7) . .
C308 C307 C306 120.3(9) . .
C308 C307 H307 119.9 . .
C306 C307 H307 119.9 . .
C309 C308 C307 120.0(9) . .
C309 C308 H308 120.0 . .
C307 C308 H308 120.0 . .
C310 C309 C308 120.5(9) . .
C310 C309 H309 119.7 . .
C308 C309 H309 119.7 . .
C309 C310 C311 120.7(9) . .
C309 C310 H310 119.7 . .
C311 C310 H310 119.7 . .
C310 C311 C306 119.2(9) . .
C310 C311 H311 120.4 . .
C306 C311 H311 120.4 . .
C405 C400 C401 119.8(7) . .
C405 C400 P4 119.6(6) . .
C401 C400 P4 120.5(6) . .
C400 C401 C402 119.5(8) . .
C400 C401 H401 120.2 . .
C402 C401 H401 120.2 . .
C403 C402 C401 119.8(9) . .
C403 C402 H402 120.1 . .
C401 C402 H402 120.1 . .
C404 C403 C402 120.6(8) . .
C404 C403 H403 119.7 . .
C402 C403 H403 119.7 . .
C403 C404 C405 120.0(8) . .
C403 C404 H404 120.0 . .
C405 C404 H404 120.0 . .
C400 C405 C404 120.2(8) . .
C400 C405 H405 119.9 . .
C404 C405 H405 119.9 . .
C411 C406 C407 120.0(9) . .
C411 C406 P4 119.9(8) . .
C407 C406 P4 120.1(7) . .
C408 C407 C406 119.5(11) . .
C408 C407 H407 120.2 . .
C406 C407 H407 120.2 . .
C407 C408 C409 120.7(11) . .
C407 C408 H408 119.6 . .
C409 C408 H408 119.6 . .
C408 C409 C410 121.4(9) . .
C408 C409 H409 119.3 . .
C410 C409 H409 119.3 . .
C409 C410 C411 118.5(11) . .
C409 C410 H410 120.8 . .
C411 C410 H410 120.8 . .
C410 C411 C406 119.8(11) . .
C410 C411 H411 120.1 . .
C406 C411 H411 120.1 . .
Cl2 C10 Cl1 112.6(6) . .
Cl2 C10 H10A 109.1 . .
Cl1 C10 H10A 109.1 . .
Cl2 C10 H10B 109.1 . .
Cl1 C10 H10B 109.1 . .
H10A C10 H10B 107.8 . .
Cl4 C11 Cl3 116.3(8) . .
Cl4 C11 H11A 108.2 . .
Cl3 C11 H11A 108.2 . .
Cl4 C11 H11B 108.2 . .
Cl3 C11 H11B 108.2 . .
H11A C11 H11B 107.4 . .

loop_
_geom_bond_atom_site_label_1
_geom_bond_atom_site_label_2
_geom_bond_distance
_geom_bond_site_symmetry_2
Se1 C1 1.853(7) .
Se1 Cu1 2.5370(15) 2_765
Se1 Se1 2.610(2) 2_765
Se1 Cu1 2.6267(15) .
Se2 C2 1.871(7) .
Se2 Cu2 2.4547(15) .
Se2 Se2 2.6878(18) 2_666
Se2 Cu2 2.6913(16) 2_666
Cu1 S2 2.220(2) 2_765
Cu1 S1 2.227(2) .
Cu1 Se1 2.5370(15) 2_765
Cu2 S4 2.219(2) 2_666
Cu2 S3 2.227(3) .
Cu2 Se2 2.6913(16) 2_666
S1 P1 2.015(3) .
S2 P2 2.010(3) .
S2 Cu1 2.220(2) 2_765
S3 P3 2.007(3) .
S4 P4 2.030(3) .
S4 Cu2 2.219(2) 2_666
P1 C1 1.745(7) .
P1 C106 1.814(7) .
P1 C100 1.831(9) .
P2 C1 1.763(7) .
P2 C206 1.811(9) .
P2 C200 1.816(8) .
P3 C2 1.752(9) .
P3 C306 1.804(8) .
P3 C300 1.818(9) .
P4 C2 1.739(8) .
P4 C406 1.819(9) .
P4 C400 1.829(8) .
C100 C105 1.368(11) .
C100 C101 1.381(12) .
C101 C102 1.388(13) .
C101 H101 0.9500 .
C102 C103 1.374(14) .
C102 H102 0.9500 .
C103 C104 1.371(15) .
C103 H103 0.9500 .
C104 C105 1.416(13) .
C104 H104 0.9500 .
C105 H105 0.9500 .
C106 C107 1.372(12) .
C106 C111 1.393(11) .
C107 C108 1.389(12) .
C107 H107 0.9500 .
C108 C109 1.362(15) .
C108 H108 0.9500 .
C109 C110 1.365(14) .
C109 H109 0.9500 .
C110 C111 1.380(12) .
C110 H110 0.9500 .
C111 H111 0.9500 .
C200 C205 1.392(12) .
C200 C201 1.410(11) .
C201 C202 1.384(12) .
C201 H201 0.9500 .
C202 C203 1.379(14) .
C202 H202 0.9500 .
C203 C204 1.376(14) .
C203 H203 0.9500 .
C204 C205 1.378(12) .
C204 H204 0.9500 .
C205 H205 0.9500 .
C206 C207 1.388(12) .
C206 C211 1.397(12) .
C207 C208 1.389(12) .
C207 H207 0.9500 .
C208 C209 1.359(15) .
C208 H208 0.9500 .
C209 C210 1.376(15) .
C209 H209 0.9500 .
C210 C211 1.390(14) .
C210 H210 0.9500 .
C211 H211 0.9500 .
C300 C305 1.382(11) .
C300 C301 1.387(13) .
C301 C302 1.373(14) .
C301 H301 0.9500 .
C302 C303 1.380(16) .
C302 H302 0.9500 .
C303 C304 1.354(16) .
C303 H303 0.9500 .
C304 C305 1.395(13) .
C304 H304 0.9500 .
C305 H305 0.9500 .
C306 C307 1.388(12) .
C306 C311 1.419(12) .
C307 C308 1.380(12) .
C307 H307 0.9500 .
C308 C309 1.381(14) .
C308 H308 0.9500 .
C309 C310 1.373(15) .
C309 H309 0.9500 .
C310 C311 1.378(13) .
C310 H310 0.9500 .
C311 H311 0.9500 .
C400 C405 1.376(12) .
C400 C401 1.385(12) .
C401 C402 1.395(12) .
C401 H401 0.9500 .
C402 C403 1.378(14) .
C402 H402 0.9500 .
C403 C404 1.362(13) .
C403 H403 0.9500 .
C404 C405 1.387(11) .
C404 H404 0.9500 .
C405 H405 0.9500 .
C406 C411 1.385(13) .
C406 C407 1.388(13) .
C407 C408 1.352(13) .
C407 H407 0.9500 .
C408 C409 1.360(17) .
C408 H408 0.9500 .
C409 C410 1.378(17) .
C409 H409 0.9500 .
C410 C411 1.384(14) .
C410 H410 0.9500 .
C411 H411 0.9500 .
Cl1 C10 1.777(14) .
Cl2 C10 1.729(14) .
Cl3 C11 1.723(17) .
Cl4 C11 1.702(18) .
C10 H10A 0.9900 .
C10 H10B 0.9900 .
C11 H11A 0.9900 .
C11 H11B 0.9900 .

loop_
_geom_torsion_atom_site_label_1
_geom_torsion_atom_site_label_2
_geom_torsion_atom_site_label_3
_geom_torsion_atom_site_label_4
_geom_torsion
_geom_torsion_site_symmetry_1
_geom_torsion_site_symmetry_4
C1 Se1 Cu1 S2 -173.4(3) . 2_765
Cu1 Se1 Cu1 S2 -71.20(9) 2_765 2_765
Se1 Se1 Cu1 S2 -71.20(9) 2_765 2_765
C1 Se1 Cu1 S1 18.4(3) . .
Cu1 Se1 Cu1 S1 120.51(8) 2_765 .
Se1 Se1 Cu1 S1 120.51(8) 2_765 .
C1 Se1 Cu1 Se1 -102.2(2) . 2_765
Cu1 Se1 Cu1 Se1 0.0 2_765 2_765
C2 Se2 Cu2 S4 177.2(2) . 2_666
Se2 Se2 Cu2 S4 -82.21(9) 2_666 2_666
Cu2 Se2 Cu2 S4 -82.21(9) 2_666 2_666
C2 Se2 Cu2 S3 22.1(2) . .
Se2 Se2 Cu2 S3 122.74(8) 2_666 .
Cu2 Se2 Cu2 S3 122.74(8) 2_666 .
C2 Se2 Cu2 Se2 -100.6(2) . 2_666
Cu2 Se2 Cu2 Se2 0.0 2_666 2_666
S2 Cu1 S1 P1 -162.19(12) 2_765 .
Se1 Cu1 S1 P1 65.40(13) 2_765 .
Se1 Cu1 S1 P1 4.65(11) . .
S4 Cu2 S3 P3 -174.77(12) 2_666 .
Se2 Cu2 S3 P3 -26.91(11) . .
Se2 Cu2 S3 P3 34.62(14) 2_666 .
Cu1 S1 P1 C1 -31.7(3) . .
Cu1 S1 P1 C106 -157.3(3) . .
Cu1 S1 P1 C100 88.9(3) . .
Cu1 S2 P2 C1 -33.4(3) 2_765 .
Cu1 S2 P2 C206 91.6(3) 2_765 .
Cu1 S2 P2 C200 -151.5(3) 2_765 .
Cu2 S3 P3 C2 26.6(3) . .
Cu2 S3 P3 C306 -97.1(3) . .
Cu2 S3 P3 C300 148.6(3) . .
Cu2 S4 P4 C2 40.5(3) 2_666 .
Cu2 S4 P4 C406 -79.9(3) 2_666 .
Cu2 S4 P4 C400 166.8(3) 2_666 .
C106 P1 C1 P2 2.9(7) . .
C100 P1 C1 P2 117.8(6) . .
S1 P1 C1 P2 -120.4(5) . .
C106 P1 C1 Se1 176.7(4) . .
C100 P1 C1 Se1 -68.5(5) . .
S1 P1 C1 Se1 53.4(5) . .
C206 P2 C1 P1 62.0(7) . .
C200 P2 C1 P1 -57.8(7) . .
S2 P2 C1 P1 -175.7(5) . .
C206 P2 C1 Se1 -111.3(5) . .
C200 P2 C1 Se1 128.9(5) . .
S2 P2 C1 Se1 11.0(6) . .
Cu1 Se1 C1 P1 -160.2(4) 2_765 .
Se1 Se1 C1 P1 -97.8(4) 2_765 .
Cu1 Se1 C1 P1 -39.6(4) . .
Cu1 Se1 C1 P2 14.1(5) 2_765 .
Se1 Se1 C1 P2 76.5(5) 2_765 .
Cu1 Se1 C1 P2 134.7(4) . .
C406 P4 C2 P3 -131.0(6) . .
C400 P4 C2 P3 -15.9(7) . .
S4 P4 C2 P3 106.8(5) . .
C406 P4 C2 Se2 61.4(5) . .
C400 P4 C2 Se2 176.5(4) . .
S4 P4 C2 Se2 -60.8(4) . .
C306 P3 C2 P4 -55.3(7) . .
C300 P3 C2 P4 62.0(7) . .
S3 P3 C2 P4 -177.3(5) . .
C306 P3 C2 Se2 111.3(5) . .
C300 P3 C2 Se2 -131.5(4) . .
S3 P3 C2 Se2 -10.8(5) . .
Cu2 Se2 C2 P4 160.1(3) . .
Se2 Se2 C2 P4 95.6(4) 2_666 .
Cu2 Se2 C2 P4 41.3(4) 2_666 .
Cu2 Se2 C2 P3 -9.2(5) . .
Se2 Se2 C2 P3 -73.6(4) 2_666 .
Cu2 Se2 C2 P3 -127.9(4) 2_666 .
C1 P1 C100 C105 159.7(6) . .
C106 P1 C100 C105 -81.4(7) . .
S1 P1 C100 C105 33.6(7) . .
C1 P1 C100 C101 -22.0(7) . .
C106 P1 C100 C101 96.9(7) . .
S1 P1 C100 C101 -148.2(6) . .
C105 C100 C101 C102 0.1(12) . .
P1 C100 C101 C102 -178.2(7) . .
C100 C101 C102 C103 -1.1(14) . .
C101 C102 C103 C104 1.6(14) . .
C102 C103 C104 C105 -0.9(14) . .
C101 C100 C105 C104 0.5(12) . .
P1 C100 C105 C104 178.8(7) . .
C103 C104 C105 C100 -0.1(14) . .
C1 P1 C106 C107 101.7(7) . .
C100 P1 C106 C107 -13.9(7) . .
S1 P1 C106 C107 -130.1(6) . .
C1 P1 C106 C111 -80.5(7) . .
C100 P1 C106 C111 163.9(6) . .
S1 P1 C106 C111 47.7(6) . .
C111 C106 C107 C108 2.7(12) . .
P1 C106 C107 C108 -179.5(7) . .
C106 C107 C108 C109 -0.9(14) . .
C107 C108 C109 C110 -0.6(14) . .
C108 C109 C110 C111 0.2(14) . .
C109 C110 C111 C106 1.6(13) . .
C107 C106 C111 C110 -3.0(11) . .
P1 C106 C111 C110 179.1(6) . .
C1 P2 C200 C205 -74.5(7) . .
C206 P2 C200 C205 163.1(6) . .
S2 P2 C200 C205 46.7(7) . .
C1 P2 C200 C201 103.9(7) . .
C206 P2 C200 C201 -18.6(8) . .
S2 P2 C200 C201 -135.0(6) . .
C205 C200 C201 C202 0.9(12) . .
P2 C200 C201 C202 -177.4(7) . .
C200 C201 C202 C203 -0.2(14) . .
C201 C202 C203 C204 0.1(15) . .
C202 C203 C204 C205 -0.5(14) . .
C203 C204 C205 C200 1.2(13) . .
C201 C200 C205 C204 -1.3(12) . .
P2 C200 C205 C204 177.0(7) . .
C1 P2 C206 C207 22.2(7) . .
C200 P2 C206 C207 141.5(6) . .
S2 P2 C206 C207 -102.5(6) . .
C1 P2 C206 C211 -164.5(6) . .
C200 P2 C206 C211 -45.2(7) . .
S2 P2 C206 C211 70.8(7) . .
C211 C206 C207 C208 0.0(12) . .
P2 C206 C207 C208 173.3(6) . .
C206 C207 C208 C209 2.0(12) . .
C207 C208 C209 C210 -1.7(14) . .
C208 C209 C210 C211 -0.5(14) . .
C209 C210 C211 C206 2.4(13) . .
C207 C206 C211 C210 -2.1(12) . .
P2 C206 C211 C210 -175.4(6) . .
C2 P3 C300 C305 -91.9(8) . .
C306 P3 C300 C305 28.4(9) . .
S3 P3 C300 C305 144.0(7) . .
C2 P3 C300 C301 83.4(8) . .
C306 P3 C300 C301 -156.2(8) . .
S3 P3 C300 C301 -40.6(8) . .
C305 C300 C301 C302 -1.1(16) . .
P3 C300 C301 C302 -176.7(9) . .
C300 C301 C302 C303 2.3(18) . .
C301 C302 C303 C304 -0.9(18) . .
C302 C303 C304 C305 -1.6(17) . .
C301 C300 C305 C304 -1.4(14) . .
P3 C300 C305 C304 173.9(7) . .
C303 C304 C305 C300 2.8(15) . .
C2 P3 C306 C307 167.3(7) . .
C300 P3 C306 C307 47.6(8) . .
S3 P3 C306 C307 -67.6(7) . .
C2 P3 C306 C311 -19.6(7) . .
C300 P3 C306 C311 -139.3(6) . .
S3 P3 C306 C311 105.5(6) . .
C311 C306 C307 C308 1.1(12) . .
P3 C306 C307 C308 174.2(7) . .
C306 C307 C308 C309 0.7(13) . .
C307 C308 C309 C310 -1.8(14) . .
C308 C309 C310 C311 1.0(14) . .
C309 C310 C311 C306 0.9(13) . .
C307 C306 C311 C310 -1.9(12) . .
P3 C306 C311 C310 -175.2(6) . .
C2 P4 C400 C405 86.4(8) . .
C406 P4 C400 C405 -157.6(7) . .
S4 P4 C400 C405 -41.0(8) . .
C2 P4 C400 C401 -96.6(8) . .
C406 P4 C400 C401 19.4(9) . .
S4 P4 C400 C401 136.0(7) . .
C405 C400 C401 C402 0.7(14) . .
P4 C400 C401 C402 -176.3(8) . .
C400 C401 C402 C403 -1.1(16) . .
C401 C402 C403 C404 0.0(16) . .
C402 C403 C404 C405 1.6(15) . .
C401 C400 C405 C404 0.8(14) . .
P4 C400 C405 C404 177.8(7) . .
C403 C404 C405 C400 -2.0(14) . .
C2 P4 C406 C411 34.2(8) . .
C400 P4 C406 C411 -86.1(7) . .
S4 P4 C406 C411 159.6(6) . .
C2 P4 C406 C407 -147.4(7) . .
C400 P4 C406 C407 92.2(7) . .
S4 P4 C406 C407 -22.0(7) . .
C411 C406 C407 C408 -0.6(13) . .
P4 C406 C407 C408 -178.9(7) . .
C406 C407 C408 C409 1.5(14) . .
C407 C408 C409 C410 -2.4(16) . .
C408 C409 C410 C411 2.2(15) . .
C409 C410 C411 C406 -1.3(14) . .
C407 C406 C411 C410 0.5(13) . .
P4 C406 C411 C410 178.8(7) . .
